data_7232947
loop_
_publ_author_name
'Ghosh, Tanmoy Kumar'
'Mahapatra, Prithwish'
'Jana, Subrata'
'Ghosh, Ashutosh'

_publ_section_title
;
 Variation of nuclearity in NiII complexes of a Schiff base ligand:
 crystal structures and magnetic studies
;
_journal_issue 31
_journal_name_full CrystEngComm
_journal_page_first 4620
_journal_paper_doi 10.1039/C9CE00574A
_journal_volume 21
_journal_year 2019
_chemical_formula_sum 'C43 H52 N8 Ni4 O17'
_chemical_formula_weight 1187.69
_space_group_crystal_system monoclinic
_space_group_IT_number 14
_space_group_name_Hall '-P 2ybc'
_space_group_name_H-M_alt 'P 1 21/c 1'
_symmetry_space_group_name_Hall '-P 2ybc'
_symmetry_space_group_name_H-M 'P 1 21/c 1'
_atom_sites_solution_hydrogens geom
_audit_creation_method SHELXL-2016/6
_audit_update_record
;
2019-04-03 deposited with the CCDC.    2019-06-24 downloaded from the CCDC.
;
_cell_angle_alpha 90
_cell_angle_beta 116.548(4)
_cell_angle_gamma 90
_cell_formula_units_Z 4
_cell_length_a 13.838(4)
_cell_length_b 29.260(9)
_cell_length_c 14.867(4)
_cell_measurement_reflns_used 9473
_cell_measurement_temperature 296(2)
_cell_measurement_theta_max 25.00
_cell_measurement_theta_min 1.392
_cell_volume 5385(3)
_computing_cell_refinement 'Bruker SAINT'
_computing_data_collection 'Bruker APEX2'
_computing_data_reduction 'Bruker SAINT'
_computing_structure_refinement 'SHELXL-2016/6 (Sheldrick, 2016)'
_computing_structure_solution 'SHELXT 2018/2 (Sheldrick, 2018)'
_diffrn_ambient_temperature 296(2)
_diffrn_measured_fraction_theta_full 0.999
_diffrn_measured_fraction_theta_max 0.999
_diffrn_measurement_device_type 'Bruker APEX-II CCD'
_diffrn_measurement_method '\f and \w scans'
_diffrn_radiation_type MoK\a
_diffrn_radiation_wavelength 0.71073
_diffrn_reflns_av_R_equivalents 0.0717
_diffrn_reflns_av_unetI/netI 0.0771
_diffrn_reflns_Laue_measured_fraction_full 0.999
_diffrn_reflns_Laue_measured_fraction_max 0.999
_diffrn_reflns_limit_h_max 15
_diffrn_reflns_limit_h_min -16
_diffrn_reflns_limit_k_max 34
_diffrn_reflns_limit_k_min -34
_diffrn_reflns_limit_l_max 17
_diffrn_reflns_limit_l_min -17
_diffrn_reflns_number 37759
_diffrn_reflns_point_group_measured_fraction_full 0.999
_diffrn_reflns_point_group_measured_fraction_max 0.999
_diffrn_reflns_theta_full 25.000
_diffrn_reflns_theta_max 25.000
_diffrn_reflns_theta_min 1.392
_exptl_absorpt_coefficient_mu 1.450
_exptl_absorpt_correction_T_max .840
_exptl_absorpt_correction_T_min .654
_exptl_absorpt_correction_type empirical
_exptl_absorpt_process_details sadabs
_exptl_crystal_colour green
_exptl_crystal_density_diffrn 1.465
_exptl_crystal_description block
_exptl_crystal_F_000 2456
_exptl_crystal_size_max .34
_exptl_crystal_size_mid .25
_exptl_crystal_size_min .12
_refine_diff_density_max 1.264
_refine_diff_density_min -0.887
_refine_diff_density_rms 0.150
_refine_ls_extinction_method none
_refine_ls_goodness_of_fit_ref 1.087
_refine_ls_hydrogen_treatment constr
_refine_ls_matrix_type full
_refine_ls_number_parameters 654
_refine_ls_number_reflns 9473
_refine_ls_number_restraints 18
_refine_ls_restrained_S_all 1.088
_refine_ls_R_factor_all 0.1299
_refine_ls_R_factor_gt 0.0924
_refine_ls_shift/su_max 0.001
_refine_ls_shift/su_mean 0.000
_refine_ls_structure_factor_coef Fsqd
_refine_ls_weighting_details 'w=1/[\s^2^(Fo^2^)+(0.1224P)^2^+36.5811P] where P=(Fo^2^+2Fc^2^)/3'
_refine_ls_weighting_scheme calc
_refine_ls_wR_factor_gt 0.2634
_refine_ls_wR_factor_ref 0.2922
_reflns_Friedel_coverage 0.000
_reflns_number_gt 6223
_reflns_number_total 9473
_reflns_threshold_expression 'I > 2\s(I)'
_cod_data_source_file c9ce00574a2.cif
_cod_data_source_block 3
_cod_depositor_comments 'Adding full bibliography for 7232945--7232948.cif.'
_cod_database_code 7232947
_shelx_shelxl_version_number 2016/6
_shelx_space_group_comment
;
The symmetry employed for this shelxl refinement is uniquely defined
by the following loop, which should always be used as a source of
symmetry information in preference to the above space-group names.
They are only intended as comments.
;

loop_
_space_group_symop_operation_xyz
'x, y, z'
'-x, y+1/2, -z+1/2'
'-x, -y, -z'
'x, -y-1/2, z-1/2'

loop_
_atom_site_label
_atom_site_type_symbol
_atom_site_fract_x
_atom_site_fract_y
_atom_site_fract_z
_atom_site_U_iso_or_equiv
_atom_site_adp_type
_atom_site_occupancy
_atom_site_site_symmetry_order
_atom_site_calc_flag
_atom_site_refinement_flags_posn
_atom_site_refinement_flags_adp
_atom_site_refinement_flags_occupancy
_atom_site_disorder_assembly
_atom_site_disorder_group
O17 O 0.311(3) 0.5844(12) 0.009(3) 0.258(17) Uiso 0.78(3) 1 d . . P A 1
C43 C 0.233(4) 0.5978(16) 0.047(4) 0.219(19) Uiso 0.78(3) 1 d . . P A 1
C43A C 0.296(9) 0.583(4) 0.092(8) 0.12(3) Uiso 0.22(3) 1 d . . P A 2
O17A O 0.319(5) 0.546(2) 0.080(4) 0.12(3) Uiso 0.22(3) 1 d . . P A 2
Ni4 Ni 0.26238(10) 0.62541(4) 0.44656(9) 0.0442(3) Uani 1 1 d . . . . .
Ni3 Ni 0.06902(10) 0.68592(4) 0.42553(9) 0.0475(4) Uani 1 1 d . . . . .
Ni2 Ni 0.47369(10) 0.63297(4) 0.64764(9) 0.0463(3) Uani 1 1 d . . . . .
Ni1 Ni 0.27841(10) 0.69077(4) 0.61934(9) 0.0439(3) Uani 1 1 d . . . . .
O9 O 0.3133(5) 0.62196(19) 0.5973(4) 0.0420(14) Uani 1 1 d . . . . .
O10 O 0.2297(5) 0.69168(19) 0.4614(4) 0.0402(14) Uani 1 1 d . . . . .
O2 O 0.4326(5) 0.6311(2) 0.4979(5) 0.0456(15) Uani 1 1 d . . . . .
O1 O 0.1262(5) 0.6802(2) 0.5723(5) 0.0516(16) Uani 1 1 d . . . . .
O5 O 0.4309(5) 0.6971(2) 0.6525(5) 0.0491(15) Uani 1 1 d . . . . .
O6 O 0.0956(5) 0.6197(2) 0.4017(5) 0.0533(17) Uani 1 1 d . . . . .
O3 O -0.0744(6) 0.6606(3) 0.4536(6) 0.067(2) Uani 1 1 d . . . . .
O7 O 0.6145(6) 0.6778(2) 0.6611(6) 0.0631(19) Uani 1 1 d . . . . .
O4 O 0.4367(6) 0.6602(2) 0.3245(5) 0.065(2) Uani 1 1 d . . . . .
N1 N 0.3030(7) 0.6743(3) 0.7631(6) 0.053(2) Uani 1 1 d . . . . .
N4 N 0.2659(7) 0.7612(3) 0.6171(6) 0.053(2) Uani 1 1 d . . . . .
N3 N 0.5323(7) 0.5705(3) 0.6625(6) 0.053(2) Uani 1 1 d . . . . .
O12 O 0.2720(7) 0.5563(2) 0.4170(7) 0.076(2) Uani 1 1 d . U . . .
N5 N 0.0160(7) 0.7538(3) 0.4346(6) 0.055(2) Uani 1 1 d . . . . .
H5 H -0.031693 0.750031 0.466918 0.066 Uiso 1 1 calc R U . . .
N2 N 0.5431(7) 0.6306(3) 0.8064(6) 0.054(2) Uani 1 1 d . . . . .
H2 H 0.591537 0.657060 0.829472 0.065 Uiso 1 1 calc R U . . .
C26 C 0.4446(8) 0.7773(3) 0.6295(7) 0.051(2) Uani 1 1 d . . . . .
N6 N 0.0009(8) 0.6982(3) 0.2797(7) 0.066(2) Uani 1 1 d . . . . .
N8 N 0.7688(10) 0.7130(4) 0.9495(8) 0.078(3) Uani 1 1 d . . . . .
C21 C 0.4839(8) 0.7329(3) 0.6428(7) 0.049(2) Uani 1 1 d . . . . .
O8 O 0.0764(8) 0.5317(3) 0.4197(9) 0.100(3) Uani 1 1 d . . . . .
C18 C 0.4849(8) 0.6066(3) 0.4607(7) 0.048(2) Uani 1 1 d . . . . .
C27 C 0.3384(9) 0.7886(3) 0.6202(7) 0.056(3) Uani 1 1 d . . . . .
H27 H 0.321592 0.819549 0.616137 0.067 Uiso 1 1 calc R U . . .
C13 C 0.5460(8) 0.5664(3) 0.5077(8) 0.052(2) Uani 1 1 d . . . . .
O11 O 0.2329(7) 0.6279(4) 0.2959(6) 0.092(3) Uani 1 1 d . . . . .
C22 C 0.5871(8) 0.7235(4) 0.6465(7) 0.055(3) Uani 1 1 d . . . . .
C1 C 0.0691(8) 0.6594(3) 0.6147(8) 0.050(2) Uani 1 1 d . . . . .
C17 C 0.4894(9) 0.6210(3) 0.3711(8) 0.055(3) Uani 1 1 d . . . . .
C2 C -0.0379(9) 0.6485(4) 0.5525(9) 0.060(3) Uani 1 1 d . . . . .
C42 C 0.2665(9) 0.7232(3) 0.4113(8) 0.057(3) Uani 1 1 d . . . . .
H42A H 0.339785 0.716120 0.425801 0.085 Uiso 1 1 calc R U . . .
H42B H 0.263177 0.753604 0.434029 0.085 Uiso 1 1 calc R U . . .
H42C H 0.221593 0.721256 0.340135 0.085 Uiso 1 1 calc R U . . .
C25 C 0.5100(10) 0.8126(3) 0.6207(8) 0.060(3) Uani 1 1 d . . . . .
H25 H 0.485869 0.842689 0.612999 0.072 Uiso 1 1 calc R U . . .
O16 O 0.8270(9) 0.7438(4) 0.9962(8) 0.116(4) Uani 1 1 d . . . . .
C12 C 0.5613(8) 0.5495(3) 0.6041(8) 0.055(3) Uani 1 1 d . . . . .
H12 H 0.594652 0.521194 0.624814 0.066 Uiso 1 1 calc R U . . .
C41 C 0.2720(9) 0.5818(3) 0.6268(8) 0.060(3) Uani 1 1 d . . . . .
H41A H 0.194660 0.581156 0.590438 0.090 Uiso 1 1 calc R U . . .
H41B H 0.293020 0.582979 0.697678 0.090 Uiso 1 1 calc R U . . .
H41C H 0.301250 0.554677 0.611832 0.090 Uiso 1 1 calc R U . . .
C14 C 0.5986(9) 0.5417(4) 0.4612(9) 0.067(3) Uani 1 1 d . . . . .
H14 H 0.635062 0.514976 0.491279 0.080 Uiso 1 1 calc R U . . .
C38 C 0.0276(9) 0.5972(4) 0.3191(9) 0.065(3) Uani 1 1 d . . . . .
C28 C 0.1615(9) 0.7832(3) 0.5992(8) 0.058(3) Uani 1 1 d . . . . .
H28A H 0.176732 0.811641 0.636529 0.070 Uiso 1 1 calc R U . . .
H28B H 0.123753 0.763340 0.625292 0.070 Uiso 1 1 calc R U . . .
C16 C 0.5426(10) 0.5958(4) 0.3272(9) 0.072(3) Uani 1 1 d . . . . .
H16 H 0.541395 0.605620 0.267233 0.086 Uiso 1 1 calc R U . . .
C30 C -0.0568(9) 0.7667(4) 0.3302(8) 0.066(3) Uani 1 1 d . . . . .
H30A H -0.060015 0.799701 0.324239 0.079 Uiso 1 1 calc R U . . .
H30B H -0.129076 0.755566 0.312771 0.079 Uiso 1 1 calc R U . . .
C9 C 0.4780(9) 0.6326(4) 0.8633(8) 0.063(3) Uani 1 1 d . . . . .
H9A H 0.526244 0.628984 0.934337 0.075 Uiso 1 1 calc R U . . .
H9B H 0.428275 0.607007 0.843031 0.075 Uiso 1 1 calc R U . . .
C31 C -0.0181(9) 0.7469(4) 0.2578(8) 0.068(3) Uani 1 1 d . . . . .
H31A H -0.072256 0.751386 0.188958 0.081 Uiso 1 1 calc R U . . .
H31B H 0.048074 0.761838 0.266480 0.081 Uiso 1 1 calc R U . . .
C15 C 0.5978(11) 0.5558(4) 0.3731(9) 0.073(3) Uani 1 1 d . . . . .
H15 H 0.633526 0.538897 0.344118 0.088 Uiso 1 1 calc R U . . .
C11 C 0.5610(11) 0.5515(4) 0.7632(8) 0.073(3) Uani 1 1 d . . . . .
H11A H 0.610193 0.525945 0.776992 0.087 Uiso 1 1 calc R U . . .
H11B H 0.496798 0.541053 0.767748 0.087 Uiso 1 1 calc R U . . .
C23 C 0.6479(9) 0.7585(4) 0.6364(8) 0.063(3) Uani 1 1 d . . . . .
H23 H 0.714586 0.752233 0.638091 0.076 Uiso 1 1 calc R U . . .
C20 C 0.5039(12) 0.6999(4) 0.3695(9) 0.081(4) Uani 1 1 d . . . . .
H20A H 0.530083 0.698924 0.441097 0.121 Uiso 1 1 calc R U . . .
H20B H 0.462114 0.727205 0.343411 0.121 Uiso 1 1 calc R U . . .
H20C H 0.563994 0.699898 0.353628 0.121 Uiso 1 1 calc R U . . .
C33 C -0.0351(10) 0.6189(4) 0.2270(10) 0.075(3) Uani 1 1 d . . . . .
C29 C 0.0874(9) 0.7931(4) 0.4885(9) 0.067(3) Uani 1 1 d . . . . .
H29A H 0.042722 0.819369 0.484012 0.081 Uiso 1 1 calc R U . . .
H29B H 0.131446 0.800950 0.455068 0.081 Uiso 1 1 calc R U . . .
C32 C -0.0390(11) 0.6671(5) 0.2108(9) 0.079(4) Uani 1 1 d . . . . .
H32 H -0.073543 0.677166 0.144496 0.095 Uiso 1 1 calc R U . . .
C8 C 0.4137(9) 0.6765(4) 0.8492(8) 0.065(3) Uani 1 1 d . . . . .
H8A H 0.407460 0.682889 0.910391 0.078 Uiso 1 1 calc R U . . .
H8B H 0.452919 0.701582 0.838080 0.078 Uiso 1 1 calc R U . . .
C10 C 0.6149(10) 0.5901(4) 0.8378(8) 0.073(3) Uani 1 1 d . . . . .
H10A H 0.627741 0.580668 0.904719 0.087 Uiso 1 1 calc R U . . .
H10B H 0.683829 0.597624 0.839198 0.087 Uiso 1 1 calc R U . . .
O14 O 0.6724(11) 0.7169(5) 0.9085(12) 0.160(6) Uani 1 1 d . . . . .
C24 C 0.6104(11) 0.8029(4) 0.6236(9) 0.077(4) Uani 1 1 d . . . . .
H24 H 0.651860 0.826419 0.616822 0.092 Uiso 1 1 calc R U . . .
C5 C 0.0532(11) 0.6272(4) 0.7554(10) 0.072(3) Uani 1 1 d . . . . .
H5A H 0.083319 0.619751 0.823285 0.086 Uiso 1 1 calc R U . . .
O13 O 0.2419(12) 0.5396(6) 0.2372(11) 0.163(6) Uani 1 1 d . U . . .
C4 C -0.0501(12) 0.6172(4) 0.6971(12) 0.083(4) Uani 1 1 d . . . . .
H4 H -0.090372 0.602893 0.724980 0.099 Uiso 1 1 calc R U . . .
C3 C -0.0997(10) 0.6280(4) 0.5927(11) 0.075(3) Uani 1 1 d . . . . .
H3 H -0.172225 0.621429 0.552511 0.091 Uiso 1 1 calc R U . . .
C37 C 0.0174(11) 0.5498(4) 0.3264(12) 0.083(4) Uani 1 1 d . . . . .
C19 C -0.1813(11) 0.6519(5) 0.3862(11) 0.095(4) Uani 1 1 d . . . . .
H19A H -0.195168 0.619698 0.385137 0.142 Uiso 1 1 calc R U . . .
H19B H -0.194247 0.661760 0.320211 0.142 Uiso 1 1 calc R U . . .
H19C H -0.228287 0.668169 0.406828 0.142 Uiso 1 1 calc R U . . .
C39 C 0.7106(10) 0.6636(5) 0.6563(13) 0.096(5) Uani 1 1 d . . . . .
H39A H 0.717619 0.679881 0.603471 0.144 Uiso 1 1 calc R U . . .
H39B H 0.706993 0.631360 0.642880 0.144 Uiso 1 1 calc R U . . .
H39C H 0.772017 0.669898 0.719272 0.144 Uiso 1 1 calc R U . . .
C34 C -0.1002(14) 0.5933(7) 0.1418(14) 0.124(6) Uani 1 1 d . . . . .
H34 H -0.139075 0.607558 0.080134 0.149 Uiso 1 1 calc R U . . .
O15 O 0.8019(14) 0.6773(5) 0.9403(13) 0.198(9) Uani 1 1 d . . . . .
C36 C -0.0466(18) 0.5242(7) 0.2434(19) 0.139(8) Uani 1 1 d . . . . .
H36 H -0.049896 0.492627 0.249337 0.167 Uiso 1 1 calc R U . . .
C35 C -0.1064(19) 0.5449(8) 0.151(2) 0.158(9) Uani 1 1 d . . . . .
H35 H -0.149993 0.527435 0.095109 0.190 Uiso 1 1 calc R U . . .
C40 C 0.0812(18) 0.4841(6) 0.4357(16) 0.154(8) Uani 1 1 d . . . . .
H40A H 0.009784 0.472596 0.416735 0.231 Uiso 1 1 calc R U . . .
H40B H 0.126111 0.477780 0.505542 0.231 Uiso 1 1 calc R U . . .
H40C H 0.111056 0.469621 0.395822 0.231 Uiso 1 1 calc R U . . .
N7 N 0.2537(16) 0.5696(9) 0.321(2) 0.192(8) Uani 1 1 d . U . . .
C6 C 0.1180(10) 0.6488(4) 0.7174(9) 0.060(3) Uani 1 1 d . . . . .
C7 C 0.2302(10) 0.6579(4) 0.7847(8) 0.059(3) Uani 1 1 d . . . . .
H7 H 0.252121 0.651044 0.852105 0.071 Uiso 1 1 calc R U . . .

loop_
_atom_site_aniso_label
_atom_site_aniso_U_11
_atom_site_aniso_U_22
_atom_site_aniso_U_33
_atom_site_aniso_U_23
_atom_site_aniso_U_13
_atom_site_aniso_U_12
Ni4 0.0442(7) 0.0391(6) 0.0448(7) 0.0018(5) 0.0159(6) 0.0029(5)
Ni3 0.0435(7) 0.0445(7) 0.0484(7) 0.0047(5) 0.0152(6) 0.0059(5)
Ni2 0.0450(7) 0.0434(7) 0.0427(7) 0.0025(5) 0.0126(6) 0.0056(5)
Ni1 0.0459(7) 0.0398(6) 0.0427(7) 0.0030(5) 0.0168(6) 0.0041(5)
O9 0.044(4) 0.036(3) 0.040(3) 0.010(3) 0.013(3) 0.005(3)
O10 0.040(3) 0.037(3) 0.049(3) 0.003(3) 0.024(3) 0.000(3)
O2 0.037(3) 0.046(4) 0.055(4) 0.004(3) 0.022(3) 0.006(3)
O1 0.048(4) 0.056(4) 0.044(4) 0.014(3) 0.015(3) 0.010(3)
O5 0.044(4) 0.038(3) 0.059(4) 0.000(3) 0.018(3) -0.004(3)
O6 0.049(4) 0.041(3) 0.066(4) -0.003(3) 0.023(4) 0.000(3)
O3 0.051(4) 0.068(5) 0.077(5) 0.010(4) 0.025(4) 0.001(4)
O7 0.048(4) 0.060(4) 0.073(5) -0.006(4) 0.020(4) 0.001(3)
O4 0.079(5) 0.057(4) 0.063(5) 0.013(4) 0.035(4) 0.011(4)
N1 0.072(6) 0.043(4) 0.033(4) 0.007(3) 0.013(4) 0.022(4)
N4 0.052(5) 0.051(5) 0.044(5) -0.004(4) 0.011(4) 0.007(4)
N3 0.053(5) 0.043(4) 0.058(5) 0.010(4) 0.019(4) 0.005(4)
O12 0.072(5) 0.037(4) 0.103(7) -0.002(4) 0.023(5) 0.005(4)
N5 0.048(5) 0.052(5) 0.051(5) 0.007(4) 0.010(4) 0.008(4)
N2 0.043(5) 0.059(5) 0.041(4) 0.002(4) 0.002(4) 0.007(4)
C26 0.063(7) 0.046(5) 0.037(5) -0.004(4) 0.016(5) -0.012(5)
N6 0.063(6) 0.058(5) 0.067(6) 0.001(5) 0.019(5) -0.008(5)
N8 0.068(7) 0.089(8) 0.055(6) 0.001(6) 0.008(5) -0.021(7)
C21 0.051(6) 0.052(6) 0.033(5) -0.002(4) 0.008(4) -0.009(5)
O8 0.095(7) 0.045(5) 0.159(10) 0.008(5) 0.055(7) -0.005(4)
C18 0.051(6) 0.038(5) 0.055(6) 0.002(4) 0.023(5) -0.003(4)
C27 0.071(7) 0.039(5) 0.044(6) -0.005(4) 0.013(5) 0.003(5)
C13 0.052(6) 0.041(5) 0.059(6) 0.000(4) 0.022(5) 0.006(4)
O11 0.058(5) 0.155(10) 0.064(5) 0.006(5) 0.029(4) 0.006(5)
C22 0.052(6) 0.064(7) 0.039(5) -0.007(5) 0.010(5) -0.005(5)
C1 0.041(5) 0.048(5) 0.062(6) 0.005(5) 0.024(5) 0.010(4)
C17 0.057(6) 0.050(6) 0.058(6) 0.003(5) 0.024(5) 0.008(5)
C2 0.069(8) 0.048(6) 0.068(7) 0.008(5) 0.035(6) 0.015(5)
C42 0.065(7) 0.047(6) 0.059(6) 0.008(5) 0.028(5) 0.004(5)
C25 0.072(8) 0.045(6) 0.050(6) -0.001(4) 0.014(5) -0.011(5)
O16 0.122(9) 0.131(9) 0.085(7) -0.028(6) 0.037(6) -0.060(8)
C12 0.055(6) 0.048(6) 0.056(6) 0.008(5) 0.018(5) 0.008(5)
C41 0.071(7) 0.049(6) 0.060(6) 0.005(5) 0.030(6) -0.005(5)
C14 0.070(8) 0.046(6) 0.084(8) -0.001(6) 0.033(7) 0.007(5)
C38 0.049(6) 0.057(6) 0.082(8) -0.013(6) 0.024(6) -0.012(5)
C28 0.063(7) 0.048(6) 0.057(6) -0.006(5) 0.021(5) 0.015(5)
C16 0.085(9) 0.071(8) 0.075(8) 0.008(6) 0.049(7) 0.014(7)
C30 0.057(7) 0.055(6) 0.067(7) 0.018(5) 0.011(6) 0.022(5)
C9 0.067(7) 0.062(7) 0.045(6) 0.004(5) 0.013(5) 0.010(5)
C31 0.058(7) 0.073(7) 0.052(6) 0.013(5) 0.007(5) 0.006(6)
C15 0.086(9) 0.073(8) 0.075(8) -0.006(6) 0.048(7) 0.010(7)
C11 0.090(9) 0.066(7) 0.058(7) 0.022(6) 0.029(7) 0.028(6)
C23 0.047(6) 0.074(8) 0.049(6) 0.004(5) 0.004(5) -0.009(5)
C20 0.120(12) 0.050(7) 0.075(8) 0.008(6) 0.046(8) 0.007(7)
C33 0.056(7) 0.072(8) 0.074(8) -0.020(6) 0.009(6) -0.008(6)
C29 0.067(7) 0.051(6) 0.077(8) 0.011(5) 0.026(6) 0.023(5)
C32 0.080(9) 0.079(9) 0.060(7) -0.006(6) 0.015(7) -0.008(7)
C8 0.073(8) 0.067(7) 0.050(6) 0.000(5) 0.024(6) 0.010(6)
C10 0.080(8) 0.076(8) 0.050(6) 0.013(6) 0.019(6) 0.026(7)
O14 0.095(10) 0.157(13) 0.206(15) -0.072(11) 0.047(10) -0.022(9)
C24 0.082(9) 0.073(8) 0.058(7) 0.002(6) 0.016(7) -0.028(7)
C5 0.076(9) 0.070(8) 0.084(9) 0.019(6) 0.048(8) 0.010(6)
O13 0.150(12) 0.205(15) 0.146(12) -0.068(11) 0.077(10) 0.001(11)
C4 0.091(10) 0.077(8) 0.110(11) 0.016(8) 0.071(10) 0.004(7)
C3 0.056(7) 0.069(8) 0.110(11) -0.001(7) 0.045(8) 0.004(6)
C37 0.065(8) 0.058(7) 0.112(11) -0.017(8) 0.026(8) -0.010(6)
C19 0.063(9) 0.104(11) 0.108(11) -0.003(9) 0.029(8) -0.021(8)
C39 0.051(7) 0.080(9) 0.158(14) -0.029(9) 0.047(9) -0.004(6)
C34 0.093(12) 0.123(15) 0.119(14) -0.036(11) 0.013(10) -0.001(10)
O15 0.181(16) 0.099(10) 0.194(16) -0.008(10) -0.023(12) 0.016(10)
C36 0.132(18) 0.096(13) 0.17(2) -0.051(14) 0.055(16) -0.049(12)
C35 0.14(2) 0.106(16) 0.18(2) -0.077(16) 0.039(18) -0.042(14)
C40 0.19(2) 0.071(11) 0.18(2) 0.007(12) 0.070(17) -0.025(12)
N7 0.112(13) 0.204(19) 0.24(2) -0.041(17) 0.057(14) -0.006(13)
C6 0.071(7) 0.054(6) 0.068(7) 0.010(5) 0.043(6) 0.011(5)
C7 0.075(8) 0.061(7) 0.045(6) 0.014(5) 0.029(6) 0.018(6)

loop_
_atom_type_symbol
_atom_type_description
_atom_type_scat_dispersion_real
_atom_type_scat_dispersion_imag
_atom_type_scat_source
C C 0.0033 0.0016 'International Tables Vol C Tables 4.2.6.8 and 6.1.1.4'
H H 0.0000 0.0000 'International Tables Vol C Tables 4.2.6.8 and 6.1.1.4'
N N 0.0061 0.0033 'International Tables Vol C Tables 4.2.6.8 and 6.1.1.4'
O O 0.0106 0.0060 'International Tables Vol C Tables 4.2.6.8 and 6.1.1.4'
Ni Ni 0.3393 1.1124 'International Tables Vol C Tables 4.2.6.8 and 6.1.1.4'

loop_
_geom_angle_atom_site_label_1
_geom_angle_atom_site_label_2
_geom_angle_atom_site_label_3
_geom_angle
O10 Ni4 O9 84.9(2)
O10 Ni4 O12 171.6(3)
O9 Ni4 O12 99.3(3)
O10 Ni4 O11 97.9(4)
O9 Ni4 O11 171.9(3)
O12 Ni4 O11 78.9(4)
O10 Ni4 O6 81.0(2)
O9 Ni4 O6 97.9(3)
O12 Ni4 O6 91.2(3)
O11 Ni4 O6 90.1(3)
O10 Ni4 O2 98.6(2)
O9 Ni4 O2 80.0(2)
O12 Ni4 O2 89.3(3)
O11 Ni4 O2 92.1(3)
O6 Ni4 O2 177.9(3)
O10 Ni4 N7 141.8(7)
O9 Ni4 N7 133.3(7)
O12 Ni4 N7 34.7(6)
O11 Ni4 N7 44.3(7)
O6 Ni4 N7 91.9(5)
O2 Ni4 N7 89.7(5)
O1 Ni3 N6 172.7(3)
O1 Ni3 O6 95.7(3)
N6 Ni3 O6 91.0(3)
O1 Ni3 O10 82.4(3)
N6 Ni3 O10 101.6(3)
O6 Ni3 O10 82.2(2)
O1 Ni3 N5 89.3(3)
N6 Ni3 N5 83.7(4)
O6 Ni3 N5 171.3(3)
O10 Ni3 N5 105.7(3)
O1 Ni3 O3 74.1(3)
N6 Ni3 O3 103.2(3)
O6 Ni3 O3 87.9(3)
O10 Ni3 O3 153.4(3)
N5 Ni3 O3 86.5(3)
N3 Ni2 O5 171.8(3)
N3 Ni2 O9 102.8(3)
O5 Ni2 O9 82.4(2)
N3 Ni2 O2 89.9(3)
O5 Ni2 O2 97.1(3)
O9 Ni2 O2 82.4(2)
N3 Ni2 N2 83.5(3)
O5 Ni2 N2 89.1(3)
O9 Ni2 N2 106.4(3)
O2 Ni2 N2 169.9(3)
N3 Ni2 O7 103.3(3)
O5 Ni2 O7 73.1(3)
O9 Ni2 O7 151.1(2)
O2 Ni2 O7 85.5(3)
N2 Ni2 O7 88.7(3)
O1 Ni1 O5 172.9(3)
O1 Ni1 N1 89.2(3)
O5 Ni1 N1 95.8(3)
O1 Ni1 N4 94.8(3)
O5 Ni1 N4 89.0(3)
N1 Ni1 N4 102.9(3)
O1 Ni1 O9 94.6(3)
O5 Ni1 O9 80.4(2)
N1 Ni1 O9 89.8(3)
N4 Ni1 O9 164.4(3)
O1 Ni1 O10 81.2(2)
O5 Ni1 O10 92.9(3)
N1 Ni1 O10 165.2(3)
N4 Ni1 O10 89.2(3)
O9 Ni1 O10 79.9(2)
C41 O9 Ni2 121.9(6)
C41 O9 Ni4 112.5(5)
Ni2 O9 Ni4 100.5(3)
C41 O9 Ni1 124.7(6)
Ni2 O9 Ni1 94.5(2)
Ni4 O9 Ni1 97.6(2)
C42 O10 Ni4 114.6(5)
C42 O10 Ni3 121.4(6)
Ni4 O10 Ni3 99.3(2)
C42 O10 Ni1 125.2(6)
Ni4 O10 Ni1 97.6(2)
Ni3 O10 Ni1 93.3(2)
C18 O2 Ni2 122.7(6)
C18 O2 Ni4 122.6(6)
Ni2 O2 Ni4 96.7(2)
C1 O1 Ni1 132.3(6)
C1 O1 Ni3 121.7(6)
Ni1 O1 Ni3 102.8(3)
C21 O5 Ni1 129.6(6)
C21 O5 Ni2 123.9(6)
Ni1 O5 Ni2 102.0(3)
C38 O6 Ni3 121.4(7)
C38 O6 Ni4 123.5(6)
Ni3 O6 Ni4 97.3(3)
C2 O3 C19 119.2(10)
C2 O3 Ni3 109.9(7)
C19 O3 Ni3 130.4(8)
C22 O7 C39 118.1(9)
C22 O7 Ni2 112.3(6)
C39 O7 Ni2 127.4(7)
C17 O4 C20 110.5(9)
C7 N1 C8 115.0(9)
C7 N1 Ni1 124.3(7)
C8 N1 Ni1 120.5(7)
C27 N4 C28 114.9(9)
C27 N4 Ni1 124.8(7)
C28 N4 Ni1 120.0(7)
C12 N3 C11 119.2(9)
C12 N3 Ni2 127.9(7)
C11 N3 Ni2 111.9(7)
N7 O12 Ni4 86.9(11)
C30 N5 C29 110.1(8)
C30 N5 Ni3 105.2(6)
C29 N5 Ni3 125.7(6)
C30 N5 H5 104.6
C29 N5 H5 104.6
Ni3 N5 H5 104.6
C10 N2 C9 110.1(8)
C10 N2 Ni2 106.5(6)
C9 N2 Ni2 123.1(6)
C10 N2 H2 105.3
C9 N2 H2 105.3
Ni2 N2 H2 105.3
C21 C26 C25 118.0(10)
C21 C26 C27 122.9(9)
C25 C26 C27 119.1(10)
C32 N6 C31 122.6(10)
C32 N6 Ni3 124.5(9)
C31 N6 Ni3 112.0(7)
O15 N8 O14 115.4(15)
O15 N8 O16 122.7(16)
O14 N8 O16 121.8(16)
O5 C21 C26 123.7(9)
O5 C21 C22 115.9(9)
C26 C21 C22 120.4(9)
C37 O8 C40 121.2(13)
O2 C18 C17 119.9(8)
O2 C18 C13 124.2(9)
C17 C18 C13 115.8(9)
N4 C27 C26 127.6(9)
N4 C27 H27 116.2
C26 C27 H27 116.2
C14 C13 C18 120.3(10)
C14 C13 C12 115.7(9)
C18 C13 C12 124.1(9)
N7 O11 Ni4 78.8(10)
C23 C22 O7 126.9(10)
C23 C22 C21 120.1(10)
O7 C22 C21 113.0(9)
O1 C1 C2 117.6(9)
O1 C1 C6 120.6(9)
C2 C1 C6 121.8(10)
O4 C17 C16 118.7(10)
O4 C17 C18 119.0(9)
C16 C17 C18 122.3(10)
O3 C2 C3 125.0(11)
O3 C2 C1 115.3(10)
C3 C2 C1 119.6(11)
O10 C42 H42A 109.5
O10 C42 H42B 109.5
H42A C42 H42B 109.5
O10 C42 H42C 109.5
H42A C42 H42C 109.5
H42B C42 H42C 109.5
C24 C25 C26 121.0(10)
C24 C25 H25 119.5
C26 C25 H25 119.5
N3 C12 C13 124.3(9)
N3 C12 H12 117.9
C13 C12 H12 117.9
O9 C41 H41A 109.5
O9 C41 H41B 109.5
H41A C41 H41B 109.5
O9 C41 H41C 109.5
H41A C41 H41C 109.5
H41B C41 H41C 109.5
C15 C14 C13 122.1(10)
C15 C14 H14 119.0
C13 C14 H14 119.0
O6 C38 C37 117.9(11)
O6 C38 C33 123.3(10)
C37 C38 C33 118.8(11)
N4 C28 C29 113.8(8)
N4 C28 H28A 108.8
C29 C28 H28A 108.8
N4 C28 H28B 108.8
C29 C28 H28B 108.8
H28A C28 H28B 107.7
C17 C16 C15 120.2(11)
C17 C16 H16 119.9
C15 C16 H16 119.9
N5 C30 C31 111.0(8)
N5 C30 H30A 109.4
C31 C30 H30A 109.4
N5 C30 H30B 109.4
C31 C30 H30B 109.4
H30A C30 H30B 108.0
N2 C9 C8 114.8(9)
N2 C9 H9A 108.6
C8 C9 H9A 108.6
N2 C9 H9B 108.6
C8 C9 H9B 108.6
H9A C9 H9B 107.5
N6 C31 C30 107.5(9)
N6 C31 H31A 110.2
C30 C31 H31A 110.2
N6 C31 H31B 110.2
C30 C31 H31B 110.2
H31A C31 H31B 108.5
C14 C15 C16 119.2(11)
C14 C15 H15 120.4
C16 C15 H15 120.4
N3 C11 C10 106.3(9)
N3 C11 H11A 110.5
C10 C11 H11A 110.5
N3 C11 H11B 110.5
C10 C11 H11B 110.5
H11A C11 H11B 108.7
C22 C23 C24 120.3(12)
C22 C23 H23 119.8
C24 C23 H23 119.8
O4 C20 H20A 109.5
O4 C20 H20B 109.5
H20A C20 H20B 109.5
O4 C20 H20C 109.5
H20A C20 H20C 109.5
H20B C20 H20C 109.5
C34 C33 C38 120.6(14)
C34 C33 C32 114.6(14)
C38 C33 C32 124.8(11)
N5 C29 C28 113.3(9)
N5 C29 H29A 108.9
C28 C29 H29A 108.9
N5 C29 H29B 108.9
C28 C29 H29B 108.9
H29A C29 H29B 107.7
N6 C32 C33 126.2(12)
N6 C32 H32 116.9
C33 C32 H32 116.9
N1 C8 C9 113.3(9)
N1 C8 H8A 108.9
C9 C8 H8A 108.9
N1 C8 H8B 108.9
C9 C8 H8B 108.9
H8A C8 H8B 107.7
N2 C10 C11 108.8(9)
N2 C10 H10A 109.9
C11 C10 H10A 109.9
N2 C10 H10B 109.9
C11 C10 H10B 109.9
H10A C10 H10B 108.3
C23 C24 C25 120.2(11)
C23 C24 H24 119.9
C25 C24 H24 119.9
C4 C5 C6 122.0(12)
C4 C5 H5A 119.0
C6 C5 H5A 119.0
C5 C4 C3 121.0(12)
C5 C4 H4 119.5
C3 C4 H4 119.5
C2 C3 C4 118.5(12)
C2 C3 H3 120.7
C4 C3 H3 120.7
O8 C37 C36 123.6(16)
O8 C37 C38 115.3(11)
C36 C37 C38 121.1(17)
O3 C19 H19A 109.5
O3 C19 H19B 109.5
H19A C19 H19B 109.5
O3 C19 H19C 109.5
H19A C19 H19C 109.5
H19B C19 H19C 109.5
O7 C39 H39A 109.5
O7 C39 H39B 109.5
H39A C39 H39B 109.5
O7 C39 H39C 109.5
H39A C39 H39C 109.5
H39B C39 H39C 109.5
C33 C34 C35 119.2(19)
C33 C34 H34 120.4
C35 C34 H34 120.4
C37 C36 C35 120.6(19)
C37 C36 H36 119.7
C35 C36 H36 119.7
C36 C35 C34 119.5(18)
C36 C35 H35 120.3
C34 C35 H35 120.3
O8 C40 H40A 109.5
O8 C40 H40B 109.5
H40A C40 H40B 109.5
O8 C40 H40C 109.5
H40A C40 H40C 109.5
H40B C40 H40C 109.5
O12 N7 O13 127(2)
O12 N7 O11 115.3(16)
O13 N7 O11 117(2)
O12 N7 Ni4 58.4(10)
O13 N7 Ni4 174.1(19)
O11 N7 Ni4 57.0(7)
C1 C6 C5 117.0(11)
C1 C6 C7 123.9(10)
C5 C6 C7 119.1(11)
N1 C7 C6 128.2(10)
N1 C7 H7 115.9
C6 C7 H7 115.9

loop_
_geom_bond_atom_site_label_1
_geom_bond_atom_site_label_2
_geom_bond_distance
O17 C43 1.48(5)
C43A O17A 1.17(11)
Ni4 O10 2.025(6)
Ni4 O9 2.029(6)
Ni4 O12 2.086(7)
Ni4 O11 2.090(8)
Ni4 O6 2.103(7)
Ni4 O2 2.134(6)
Ni4 N7 2.45(3)
Ni3 O1 1.968(6)
Ni3 N6 1.973(10)
Ni3 O6 2.032(6)
Ni3 O10 2.049(6)
Ni3 N5 2.142(8)
Ni3 O3 2.324(7)
Ni2 N3 1.971(8)
Ni2 O5 1.978(6)
Ni2 O9 2.026(6)
Ni2 O2 2.038(6)
Ni2 N2 2.115(8)
Ni2 O7 2.282(7)
Ni1 O1 1.925(7)
Ni1 O5 1.950(6)
Ni1 N1 2.066(8)
Ni1 N4 2.067(8)
Ni1 O9 2.130(6)
Ni1 O10 2.134(6)
O9 C41 1.459(11)
O10 C42 1.415(11)
O2 C18 1.304(11)
O1 C1 1.355(11)
O5 C21 1.323(11)
O6 C38 1.339(13)
O3 C2 1.371(13)
O3 C19 1.390(14)
O7 C22 1.381(12)
O7 C39 1.425(13)
O4 C17 1.371(12)
O4 C20 1.451(14)
N1 C7 1.279(14)
N1 C8 1.495(14)
N4 C27 1.269(13)
N4 C28 1.493(13)
N3 C12 1.268(13)
N3 C11 1.476(13)
O12 N7 1.39(3)
N5 C30 1.473(12)
N5 C29 1.495(14)
N5 H5 0.9800
N2 C10 1.482(13)
N2 C9 1.487(14)
N2 H2 0.9800
C26 C21 1.389(14)
C26 C25 1.417(14)
C26 C27 1.451(15)
N6 C32 1.295(15)
N6 C31 1.457(14)
N8 O15 1.174(17)
N8 O14 1.199(15)
N8 O16 1.202(13)
C21 C22 1.430(14)
O8 C37 1.363(17)
O8 C40 1.409(17)
C18 C17 1.425(14)
C18 C13 1.434(13)
C27 H27 0.9300
C13 C14 1.408(14)
C13 C12 1.440(14)
O11 N7 1.74(3)
C22 C23 1.376(15)
C1 C2 1.387(15)
C1 C6 1.401(15)
C17 C16 1.392(15)
C2 C3 1.381(16)
C42 H42A 0.9600
C42 H42B 0.9600
C42 H42C 0.9600
C25 C24 1.400(17)
C25 H25 0.9300
C12 H12 0.9300
C41 H41A 0.9600
C41 H41B 0.9600
C41 H41C 0.9600
C14 C15 1.367(16)
C14 H14 0.9300
C38 C37 1.404(16)
C38 C33 1.402(17)
C28 C29 1.529(14)
C28 H28A 0.9700
C28 H28B 0.9700
C16 C15 1.398(16)
C16 H16 0.9300
C30 C31 1.515(15)
C30 H30A 0.9700
C30 H30B 0.9700
C9 C8 1.523(14)
C9 H9A 0.9700
C9 H9B 0.9700
C31 H31A 0.9700
C31 H31B 0.9700
C15 H15 0.9300
C11 C10 1.523(17)
C11 H11A 0.9700
C11 H11B 0.9700
C23 C24 1.380(17)
C23 H23 0.9300
C20 H20A 0.9600
C20 H20B 0.9600
C20 H20C 0.9600
C33 C34 1.399(19)
C33 C32 1.430(17)
C29 H29A 0.9700
C29 H29B 0.9700
C32 H32 0.9300
C8 H8A 0.9700
C8 H8B 0.9700
C10 H10A 0.9700
C10 H10B 0.9700
C24 H24 0.9300
C5 C4 1.331(18)
C5 C6 1.404(15)
C5 H5A 0.9300
O13 N7 1.47(2)
C4 C3 1.424(19)
C4 H4 0.9300
C3 H3 0.9300
C37 C36 1.38(2)
C19 H19A 0.9600
C19 H19B 0.9600
C19 H19C 0.9600
C39 H39A 0.9600
C39 H39B 0.9600
C39 H39C 0.9600
C34 C35 1.43(3)
C34 H34 0.9300
C36 C35 1.39(3)
C36 H36 0.9300
C35 H35 0.9300
C40 H40A 0.9600
C40 H40B 0.9600
C40 H40C 0.9600
C6 C7 1.448(16)
C7 H7 0.9300

loop_
_smtbx_masks_void_nr
_smtbx_masks_void_average_x
_smtbx_masks_void_average_y
_smtbx_masks_void_average_z
_smtbx_masks_void_volume
_smtbx_masks_void_count_electrons
1 0.000 0.000 0.500 153.7 32.9
2 0.000 0.500 0.000 153.7 32.9
3 0.500 0.000 0.500 208.6 32.0
4 0.500 0.500 1.000 208.6 32.0
